data_4102684
loop_
_publ_author_name
'Cheng Fan'
'Lauren G. Mercier'
'Warren E. Piers'
'Heikki M. Tuononen'
'Masood Parvez'

_publ_contact_author
;
    Masood Parvez
    Department of Chemistry
    University of Calgary
    2500 University Drive N.W.
    Calgary, Alberta, Canada T2N 1N4  
;
_publ_contact_author_email ' parvez@ucalgary.ca '
_publ_contact_author_fax ' (403)289-9488 '
_publ_contact_author_phone ' (403)220-5348 '
_publ_section_title
;
 Dihydrogen Activation by Antiaromatic Pentaarylboroles
;
_journal_name_full 'Journal of the American Chemical Society'
_journal_page_first 9604
_journal_page_last 9606
_journal_paper_doi 10.1021/ja105075h
_journal_volume 132
_journal_year 2010
_chemical_formula_moiety 'C34 H2 B F25'
_chemical_formula_sum 'C34 H2 B F25'
_chemical_formula_weight 896.17
_chemical_name_systematic
;
 ?
;
_space_group_IT_number 2
_symmetry_cell_setting triclinic
_symmetry_space_group_name_Hall '-P 1'
_symmetry_space_group_name_H-M 'P -1'
_atom_sites_solution_hydrogens geom
_atom_sites_solution_primary direct
_atom_sites_solution_secondary difmap
_audit_creation_method SHELXL-97
_cell_angle_alpha 93.141(5)
_cell_angle_beta 94.580(5)
_cell_angle_gamma 111.857(5)
_cell_formula_units_Z 2
_cell_length_a 8.6005(9)
_cell_length_b 11.1107(9)
_cell_length_c 17.6351(14)
_cell_measurement_reflns_used 5351
_cell_measurement_temperature 173(2)
_cell_measurement_theta_max 68.0
_cell_measurement_theta_min 2.5
_cell_volume 1552.5(2)
_computing_cell_refinement 'APEX2 (Bruker, 2004)'
_computing_data_collection 'APEX2 (Bruker, 2004)'
_computing_data_reduction 'SAINT & XPREP (Bruker, 2004)'
_computing_molecular_graphics 'ORTEP-3 (Farrugia, 1997)'
_computing_publication_material 'SHELXL-97 (Sheldrick, 2008)'
_computing_structure_refinement 'SHELXL-97 (Sheldrick, 2008)'
_computing_structure_solution 'SHELXS (Sheldrick, 2008)'
_diffrn_ambient_temperature 173(2)
_diffrn_measured_fraction_theta_full 0.947
_diffrn_measured_fraction_theta_max 0.947
_diffrn_measurement_device_type 'Bruker APEX2 CCD'
_diffrn_measurement_method ' \w and \f '
_diffrn_radiation_monochromator graphite
_diffrn_radiation_source 'fine-focus sealed tube'
_diffrn_radiation_type CuK\a
_diffrn_radiation_wavelength 1.54178
_diffrn_reflns_av_R_equivalents 0.0316
_diffrn_reflns_av_sigmaI/netI 0.0330
_diffrn_reflns_limit_h_max 8
_diffrn_reflns_limit_h_min -9
_diffrn_reflns_limit_k_max 13
_diffrn_reflns_limit_k_min -13
_diffrn_reflns_limit_l_max 20
_diffrn_reflns_limit_l_min -21
_diffrn_reflns_number 17717
_diffrn_reflns_theta_full 68.0
_diffrn_reflns_theta_max 68.0
_diffrn_reflns_theta_min 2.5
_diffrn_standards_number 0
_exptl_absorpt_coefficient_mu 2.003
_exptl_absorpt_correction_T_max 0.9242
_exptl_absorpt_correction_T_min 0.6343
_exptl_absorpt_correction_type multi-scan
_exptl_absorpt_process_details 'SADABS: (Bruker, 2004)'
_exptl_crystal_colour colorless
_exptl_crystal_density_diffrn 1.917
_exptl_crystal_density_method 'not measured'
_exptl_crystal_description needle
_exptl_crystal_F_000 872
_exptl_crystal_size_max 0.25
_exptl_crystal_size_mid 0.07
_exptl_crystal_size_min 0.04
_refine_diff_density_max 0.329
_refine_diff_density_min -0.318
_refine_diff_density_rms 0.077
_refine_ls_extinction_coef 0.0025(3)
_refine_ls_extinction_expression Fc^*^=kFc[1+0.001xFc^2^\l^3^/sin(2\q)]^-1/4^
_refine_ls_extinction_method SHELXL
_refine_ls_goodness_of_fit_ref 1.102
_refine_ls_hydrogen_treatment refxyz
_refine_ls_matrix_type full
_refine_ls_number_parameters 542
_refine_ls_number_reflns 5351
_refine_ls_number_restraints 0
_refine_ls_restrained_S_all 1.102
_refine_ls_R_factor_all 0.0626
_refine_ls_R_factor_gt 0.0572
_refine_ls_shift/su_max 0.000
_refine_ls_shift/su_mean 0.000
_refine_ls_structure_factor_coef Fsqd
_refine_ls_weighting_details 'calc w=1/[\s^2^(Fo^2^)+(0.0573P)^2^+4.4903P] where P=(Fo^2^+2Fc^2^)/3'
_refine_ls_weighting_scheme calc
_refine_ls_wR_factor_gt 0.1704
_refine_ls_wR_factor_ref 0.1732
_reflns_number_gt 4659
_reflns_number_total 5351
_reflns_threshold_expression >2sigma(I)
_cod_data_source_file ja105075h_si_002.cif
_cod_data_source_block Compound_I
_cod_database_code 4102684

loop_
_symmetry_equiv_pos_as_xyz
'x, y, z'
'-x, -y, -z'

loop_
_atom_site_label
_atom_site_type_symbol
_atom_site_fract_x
_atom_site_fract_y
_atom_site_fract_z
_atom_site_U_iso_or_equiv
_atom_site_adp_type
_atom_site_occupancy
_atom_site_symmetry_multiplicity
_atom_site_calc_flag
B1 B 0.5142(6) 0.8218(4) 0.2741(2) 0.0302(9) Uani 1 1 d
C1 C 0.5095(5) 0.9383(4) 0.2272(2) 0.0290(8) Uani 1 1 d
H1 H 0.590(6) 0.952(4) 0.187(2) 0.035 Uiso 1 1 d
C2 C 0.3362(5) 0.8806(4) 0.1804(2) 0.0312(8) Uani 1 1 d
C3 C 0.2568(5) 0.7545(4) 0.1868(2) 0.0301(8) Uani 1 1 d
C4 C 0.3571(5) 0.6970(4) 0.2386(2) 0.0305(8) Uani 1 1 d
H4 H 0.415(6) 0.652(4) 0.207(3) 0.037 Uiso 1 1 d
C5 C 0.6639(5) 0.8297(4) 0.3330(2) 0.0303(8) Uani 1 1 d
C6 C 0.6495(5) 0.7472(4) 0.3909(2) 0.0313(9) Uani 1 1 d
C7 C 0.7824(5) 0.7562(4) 0.4438(2) 0.0322(9) Uani 1 1 d
C8 C 0.9388(5) 0.8514(4) 0.4396(2) 0.0337(9) Uani 1 1 d
C9 C 0.9599(5) 0.9365(4) 0.3839(2) 0.0327(9) Uani 1 1 d
C10 C 0.8242(5) 0.9258(4) 0.3326(2) 0.0330(9) Uani 1 1 d
C11 C 0.5380(5) 1.0640(4) 0.2743(2) 0.0309(8) Uani 1 1 d
C12 C 0.4877(5) 1.0630(4) 0.3465(2) 0.0329(9) Uani 1 1 d
C13 C 0.4998(5) 1.1746(4) 0.3895(2) 0.0387(10) Uani 1 1 d
C14 C 0.5653(6) 1.2941(4) 0.3594(3) 0.0435(11) Uani 1 1 d
C15 C 0.6202(6) 1.2979(4) 0.2884(3) 0.0422(11) Uani 1 1 d
C16 C 0.6070(5) 1.1857(4) 0.2467(2) 0.0359(9) Uani 1 1 d
C17 C 0.2784(5) 0.9613(4) 0.1293(2) 0.0316(9) Uani 1 1 d
C18 C 0.2109(5) 1.0481(4) 0.1568(2) 0.0364(9) Uani 1 1 d
C19 C 0.1614(6) 1.1273(4) 0.1105(3) 0.0445(11) Uani 1 1 d
C20 C 0.1817(6) 1.1209(5) 0.0352(3) 0.0481(12) Uani 1 1 d
C21 C 0.2492(6) 1.0360(5) 0.0046(3) 0.0467(12) Uani 1 1 d
C22 C 0.2976(5) 0.9590(4) 0.0524(2) 0.0352(9) Uani 1 1 d
C23 C 0.0865(5) 0.6686(4) 0.1499(2) 0.0327(9) Uani 1 1 d
C24 C -0.0579(6) 0.6948(4) 0.1570(2) 0.0385(10) Uani 1 1 d
C25 C -0.2158(6) 0.6081(5) 0.1276(3) 0.0462(11) Uani 1 1 d
C26 C -0.2369(6) 0.4902(5) 0.0903(3) 0.0520(13) Uani 1 1 d
C27 C -0.0965(6) 0.4602(4) 0.0829(3) 0.0467(12) Uani 1 1 d
C28 C 0.0602(6) 0.5478(4) 0.1116(2) 0.0390(10) Uani 1 1 d
C29 C 0.2492(5) 0.5937(4) 0.2846(2) 0.0318(9) Uani 1 1 d
C30 C 0.1361(6) 0.6151(4) 0.3294(2) 0.0360(9) Uani 1 1 d
C31 C 0.0340(5) 0.5197(5) 0.3711(3) 0.0421(10) Uani 1 1 d
C32 C 0.0423(6) 0.3992(4) 0.3676(3) 0.0446(11) Uani 1 1 d
C33 C 0.1544(6) 0.3745(4) 0.3238(3) 0.0407(10) Uani 1 1 d
C34 C 0.2558(5) 0.4714(4) 0.2831(2) 0.0364(9) Uani 1 1 d
F1 F 0.5006(3) 0.6546(2) 0.39936(14) 0.0423(6) Uani 1 1 d
F2 F 0.7592(3) 0.6759(2) 0.49892(14) 0.0434(6) Uani 1 1 d
F3 F 1.0695(3) 0.8628(2) 0.48909(14) 0.0451(6) Uani 1 1 d
F4 F 1.1114(3) 1.0290(2) 0.38096(15) 0.0472(7) Uani 1 1 d
F5 F 0.8539(3) 1.0108(2) 0.27940(14) 0.0413(6) Uani 1 1 d
F6 F 0.4179(3) 0.9488(2) 0.37601(14) 0.0411(6) Uani 1 1 d
F7 F 0.4499(4) 1.1682(3) 0.45962(15) 0.0526(7) Uani 1 1 d
F8 F 0.5726(4) 1.4007(3) 0.39909(19) 0.0630(8) Uani 1 1 d
F9 F 0.6869(4) 1.4135(2) 0.25937(18) 0.0572(8) Uani 1 1 d
F10 F 0.6616(3) 1.1949(2) 0.17728(15) 0.0479(7) Uani 1 1 d
F11 F 0.1883(3) 1.0556(3) 0.23136(14) 0.0450(6) Uani 1 1 d
F12 F 0.0942(4) 1.2079(3) 0.14006(19) 0.0639(8) Uani 1 1 d
F13 F 0.1345(4) 1.1961(3) -0.01100(19) 0.0704(10) Uani 1 1 d
F14 F 0.2658(4) 1.0293(3) -0.06999(15) 0.0651(9) Uani 1 1 d
F15 F 0.3649(3) 0.8786(2) 0.02169(14) 0.0443(6) Uani 1 1 d
F16 F -0.0466(3) 0.8056(3) 0.19477(15) 0.0473(6) Uani 1 1 d
F17 F -0.3506(4) 0.6389(3) 0.13609(19) 0.0660(9) Uani 1 1 d
F18 F -0.3893(4) 0.4064(3) 0.0626(2) 0.0768(11) Uani 1 1 d
F19 F -0.1132(4) 0.3457(3) 0.04630(17) 0.0636(9) Uani 1 1 d
F20 F 0.1929(3) 0.5157(2) 0.10103(15) 0.0482(7) Uani 1 1 d
F21 F 0.1220(3) 0.7314(2) 0.33373(15) 0.0449(6) Uani 1 1 d
F22 F -0.0725(4) 0.5464(3) 0.41395(17) 0.0591(8) Uani 1 1 d
F23 F -0.0571(4) 0.3065(3) 0.40542(18) 0.0612(9) Uani 1 1 d
F24 F 0.1695(4) 0.2590(2) 0.32158(18) 0.0603(8) Uani 1 1 d
F25 F 0.3657(4) 0.4439(2) 0.24224(16) 0.0492(7) Uani 1 1 d

loop_
_atom_site_aniso_label
_atom_site_aniso_U_11
_atom_site_aniso_U_22
_atom_site_aniso_U_33
_atom_site_aniso_U_23
_atom_site_aniso_U_13
_atom_site_aniso_U_12
B1 0.030(2) 0.029(2) 0.031(2) 0.0029(17) 0.0074(17) 0.0097(18)
C1 0.026(2) 0.0282(19) 0.0317(19) 0.0033(15) 0.0024(15) 0.0089(15)
C2 0.030(2) 0.033(2) 0.0308(19) 0.0025(15) 0.0034(15) 0.0123(16)
C3 0.031(2) 0.0286(19) 0.0304(19) 0.0032(15) 0.0028(15) 0.0111(16)
C4 0.029(2) 0.0264(19) 0.036(2) 0.0039(15) 0.0039(16) 0.0102(16)
C5 0.031(2) 0.0277(19) 0.034(2) 0.0031(15) 0.0050(16) 0.0129(16)
C6 0.029(2) 0.0236(18) 0.037(2) 0.0027(15) 0.0016(16) 0.0049(15)
C7 0.034(2) 0.031(2) 0.032(2) 0.0082(16) 0.0032(16) 0.0123(16)
C8 0.029(2) 0.034(2) 0.038(2) 0.0018(16) -0.0032(16) 0.0127(17)
C9 0.026(2) 0.0285(19) 0.041(2) 0.0046(16) 0.0042(16) 0.0067(16)
C10 0.036(2) 0.0267(19) 0.037(2) 0.0083(16) 0.0048(17) 0.0110(16)
C11 0.029(2) 0.0258(19) 0.037(2) 0.0039(15) -0.0023(16) 0.0113(15)
C12 0.029(2) 0.0263(19) 0.040(2) 0.0048(16) 0.0015(16) 0.0068(16)
C13 0.031(2) 0.039(2) 0.043(2) -0.0034(18) 0.0005(18) 0.0110(18)
C14 0.034(2) 0.028(2) 0.063(3) -0.0080(19) -0.005(2) 0.0094(17)
C15 0.033(2) 0.024(2) 0.064(3) 0.0059(19) -0.004(2) 0.0056(17)
C16 0.029(2) 0.031(2) 0.044(2) 0.0084(17) -0.0006(17) 0.0070(16)
C17 0.025(2) 0.0280(19) 0.036(2) 0.0044(15) -0.0025(15) 0.0035(15)
C18 0.036(2) 0.033(2) 0.038(2) 0.0056(17) 0.0000(17) 0.0122(17)
C19 0.040(3) 0.036(2) 0.059(3) 0.008(2) -0.005(2) 0.0175(19)
C20 0.042(3) 0.046(3) 0.052(3) 0.023(2) -0.007(2) 0.011(2)
C21 0.034(2) 0.058(3) 0.037(2) 0.016(2) -0.0015(18) 0.004(2)
C22 0.030(2) 0.033(2) 0.036(2) 0.0043(16) 0.0022(16) 0.0040(16)
C23 0.031(2) 0.031(2) 0.031(2) 0.0047(16) 0.0003(16) 0.0066(16)
C24 0.037(2) 0.038(2) 0.038(2) 0.0082(18) 0.0017(17) 0.0110(18)
C25 0.027(2) 0.057(3) 0.050(3) 0.015(2) 0.0044(19) 0.008(2)
C26 0.038(3) 0.049(3) 0.050(3) 0.009(2) -0.005(2) -0.004(2)
C27 0.053(3) 0.032(2) 0.040(2) 0.0014(18) -0.005(2) 0.001(2)
C28 0.040(3) 0.035(2) 0.037(2) 0.0046(17) 0.0000(18) 0.0091(18)
C29 0.029(2) 0.0258(19) 0.038(2) 0.0062(15) -0.0015(16) 0.0078(15)
C30 0.039(2) 0.029(2) 0.040(2) 0.0085(16) 0.0018(18) 0.0121(17)
C31 0.029(2) 0.049(3) 0.048(2) 0.013(2) 0.0066(18) 0.0124(19)
C32 0.032(2) 0.039(2) 0.054(3) 0.022(2) -0.004(2) 0.0033(19)
C33 0.039(3) 0.0221(19) 0.056(3) 0.0081(17) -0.008(2) 0.0070(17)
C34 0.036(2) 0.028(2) 0.043(2) 0.0033(17) -0.0025(18) 0.0105(17)
F1 0.0327(13) 0.0403(13) 0.0451(14) 0.0142(11) 0.0004(10) 0.0028(10)
F2 0.0421(15) 0.0427(14) 0.0428(14) 0.0171(11) 0.0001(11) 0.0119(11)
F3 0.0362(14) 0.0463(14) 0.0474(14) 0.0132(11) -0.0058(11) 0.0101(11)
F4 0.0298(13) 0.0427(14) 0.0591(16) 0.0187(12) -0.0016(11) 0.0015(11)
F5 0.0318(13) 0.0369(13) 0.0514(14) 0.0199(11) 0.0006(10) 0.0072(10)
F6 0.0469(15) 0.0348(13) 0.0426(13) 0.0100(10) 0.0125(11) 0.0142(11)
F7 0.0474(17) 0.0586(17) 0.0488(15) -0.0105(12) 0.0097(12) 0.0179(13)
F8 0.0569(19) 0.0359(14) 0.090(2) -0.0157(14) 0.0090(16) 0.0135(13)
F9 0.0531(18) 0.0282(13) 0.083(2) 0.0130(13) 0.0041(15) 0.0069(12)
F10 0.0533(17) 0.0387(14) 0.0483(15) 0.0160(11) 0.0118(12) 0.0107(12)
F11 0.0510(16) 0.0535(15) 0.0377(13) 0.0023(11) 0.0032(11) 0.0285(13)
F12 0.069(2) 0.0580(18) 0.079(2) 0.0087(15) -0.0054(16) 0.0422(16)
F13 0.069(2) 0.074(2) 0.074(2) 0.0419(17) -0.0044(16) 0.0300(17)
F14 0.0582(19) 0.096(2) 0.0373(15) 0.0234(15) 0.0021(13) 0.0227(17)
F15 0.0425(15) 0.0458(14) 0.0372(13) -0.0036(10) 0.0039(10) 0.0092(11)
F16 0.0398(15) 0.0498(15) 0.0555(16) 0.0033(12) 0.0053(12) 0.0209(12)
F17 0.0311(16) 0.084(2) 0.080(2) 0.0125(17) 0.0055(14) 0.0176(15)
F18 0.0427(18) 0.074(2) 0.082(2) 0.0061(17) -0.0152(15) -0.0104(15)
F19 0.070(2) 0.0393(15) 0.0608(18) -0.0103(13) -0.0124(15) 0.0024(14)
F20 0.0527(17) 0.0369(13) 0.0531(15) -0.0078(11) -0.0032(12) 0.0183(12)
F21 0.0517(16) 0.0366(13) 0.0551(15) 0.0112(11) 0.0180(12) 0.0231(12)
F22 0.0486(17) 0.0710(19) 0.0662(18) 0.0270(15) 0.0272(14) 0.0252(14)
F23 0.0421(16) 0.0527(17) 0.079(2) 0.0381(15) 0.0022(14) 0.0037(13)
F24 0.074(2) 0.0251(13) 0.078(2) 0.0124(12) -0.0059(16) 0.0165(13)
F25 0.0565(18) 0.0355(13) 0.0630(17) 0.0029(11) 0.0082(13) 0.0258(12)

loop_
_atom_type_symbol
_atom_type_description
_atom_type_scat_dispersion_real
_atom_type_scat_dispersion_imag
_atom_type_scat_source
C C 0.0181 0.0091 'International Tables Vol C Tables 4.2.6.8 and 6.1.1.4'
H H 0.0000 0.0000 'International Tables Vol C Tables 4.2.6.8 and 6.1.1.4'
B B 0.0090 0.0039 'International Tables Vol C Tables 4.2.6.8 and 6.1.1.4'
F F 0.0727 0.0534 'International Tables Vol C Tables 4.2.6.8 and 6.1.1.4'

loop_
_geom_angle_atom_site_label_1
_geom_angle_atom_site_label_2
_geom_angle_atom_site_label_3
_geom_angle
C5 B1 C1 124.4(3)
C5 B1 C4 128.6(4)
C1 B1 C4 106.2(3)
C11 C1 C2 113.1(3)
C11 C1 B1 115.7(3)
C2 C1 B1 103.1(3)
C11 C1 H1 112(2)
C2 C1 H1 103(2)
B1 C1 H1 109(3)
C3 C2 C17 126.4(4)
C3 C2 C1 112.9(3)
C17 C2 C1 120.5(3)
C2 C3 C23 127.0(4)
C2 C3 C4 113.7(3)
C23 C3 C4 119.3(3)
C29 C4 C3 113.5(3)
C29 C4 B1 124.3(3)
C3 C4 B1 102.8(3)
C29 C4 H4 105(3)
C3 C4 H4 110(3)
B1 C4 H4 100(3)
C6 C5 C10 114.7(4)
C6 C5 B1 124.0(4)
C10 C5 B1 121.2(3)
F1 C6 C7 115.8(3)
F1 C6 C5 120.4(3)
C7 C6 C5 123.7(4)
F2 C7 C8 120.2(3)
F2 C7 C6 120.8(3)
C8 C7 C6 119.0(3)
F3 C8 C9 119.5(4)
F3 C8 C7 120.9(4)
C9 C8 C7 119.7(4)
F4 C9 C8 119.1(4)
F4 C9 C10 121.1(3)
C8 C9 C10 119.8(4)
F5 C10 C9 116.7(3)
F5 C10 C5 120.2(3)
C9 C10 C5 123.1(4)
C12 C11 C16 116.1(4)
C12 C11 C1 120.9(3)
C16 C11 C1 122.9(4)
F6 C12 C11 119.1(3)
F6 C12 C13 117.9(4)
C11 C12 C13 123.0(4)
F7 C13 C12 120.6(4)
F7 C13 C14 120.1(4)
C12 C13 C14 119.4(4)
F8 C14 C15 121.5(4)
F8 C14 C13 119.8(4)
C15 C14 C13 118.7(4)
F9 C15 C14 119.2(4)
F9 C15 C16 119.9(4)
C14 C15 C16 121.0(4)
F10 C16 C15 118.5(4)
F10 C16 C11 119.7(4)
C15 C16 C11 121.8(4)
C22 C17 C18 116.1(4)
C22 C17 C2 121.8(4)
C18 C17 C2 122.0(4)
F11 C18 C17 119.4(4)
F11 C18 C19 117.7(4)
C17 C18 C19 122.9(4)
F12 C19 C20 121.0(4)
F12 C19 C18 120.2(4)
C20 C19 C18 118.8(5)
F13 C20 C19 120.1(5)
F13 C20 C21 119.1(5)
C19 C20 C21 120.8(4)
F14 C21 C22 121.1(5)
F14 C21 C20 120.0(4)
C22 C21 C20 118.9(4)
F15 C22 C17 119.6(4)
F15 C22 C21 117.9(4)
C17 C22 C21 122.5(4)
C24 C23 C28 115.4(4)
C24 C23 C3 123.5(4)
C28 C23 C3 120.7(4)
F16 C24 C25 117.9(4)
F16 C24 C23 119.9(4)
C25 C24 C23 122.2(4)
F17 C25 C26 119.7(4)
F17 C25 C24 119.5(5)
C26 C25 C24 120.8(5)
F18 C26 C25 120.7(5)
F18 C26 C27 120.7(5)
C25 C26 C27 118.6(4)
F19 C27 C28 120.0(5)
F19 C27 C26 120.0(4)
C28 C27 C26 120.0(4)
F20 C28 C27 117.7(4)
F20 C28 C23 119.4(4)
C27 C28 C23 122.9(5)
C30 C29 C34 116.3(4)
C30 C29 C4 121.9(4)
C34 C29 C4 121.8(4)
F21 C30 C29 119.9(4)
F21 C30 C31 117.8(4)
C29 C30 C31 122.3(4)
F22 C31 C32 120.5(4)
F22 C31 C30 119.7(4)
C32 C31 C30 119.8(5)
F23 C32 C31 120.5(5)
F23 C32 C33 120.1(4)
C31 C32 C33 119.4(4)
F24 C33 C32 120.7(4)
F24 C33 C34 119.6(5)
C32 C33 C34 119.7(4)
F25 C34 C29 119.9(4)
F25 C34 C33 117.8(4)
C29 C34 C33 122.3(4)

loop_
_geom_bond_atom_site_label_1
_geom_bond_atom_site_label_2
_geom_bond_distance
B1 C5 1.561(6)
B1 C1 1.585(6)
B1 C4 1.586(6)
C1 C11 1.512(5)
C1 C2 1.533(5)
C1 H1 1.00(5)
C2 C3 1.326(5)
C2 C17 1.488(5)
C3 C23 1.489(5)
C3 C4 1.529(5)
C4 C29 1.505(5)
C4 H4 1.00(5)
C5 C6 1.390(5)
C5 C10 1.395(6)
C6 F1 1.337(4)
C6 C7 1.386(6)
C7 F2 1.332(4)
C7 C8 1.378(6)
C8 F3 1.329(5)
C8 C9 1.376(6)
C9 F4 1.332(4)
C9 C10 1.383(6)
C10 F5 1.339(4)
C11 C12 1.377(6)
C11 C16 1.392(5)
C12 F6 1.340(4)
C12 C13 1.383(6)
C13 F7 1.338(5)
C13 C14 1.389(6)
C14 F8 1.321(5)
C14 C15 1.370(7)
C15 F9 1.346(5)
C15 C16 1.375(6)
C16 F10 1.341(5)
C17 C22 1.379(6)
C17 C18 1.383(6)
C18 F11 1.347(5)
C18 C19 1.387(6)
C19 F12 1.338(6)
C19 C20 1.354(7)
C20 F13 1.342(5)
C20 C21 1.385(8)
C21 F14 1.336(5)
C21 C22 1.380(6)
C22 F15 1.345(5)
C23 C24 1.390(6)
C23 C28 1.400(6)
C24 F16 1.333(5)
C24 C25 1.378(6)
C25 F17 1.342(6)
C25 C26 1.376(7)
C26 F18 1.327(5)
C26 C27 1.381(8)
C27 F19 1.346(5)
C27 C28 1.372(6)
C28 F20 1.339(5)
C29 C30 1.379(6)
C29 C34 1.380(6)
C30 F21 1.341(5)
C30 C31 1.389(6)
C31 F22 1.336(5)
C31 C32 1.366(7)
C32 F23 1.322(5)
C32 C33 1.376(7)
C33 F24 1.336(5)
C33 C34 1.386(6)
C34 F25 1.344(5)

loop_
_geom_torsion_atom_site_label_1
_geom_torsion_atom_site_label_2
_geom_torsion_atom_site_label_3
_geom_torsion_atom_site_label_4
_geom_torsion
C5 B1 C1 C11 -54.8(5)
C4 B1 C1 C11 134.6(4)
C5 B1 C1 C2 -178.7(4)
C4 B1 C1 C2 10.7(4)
C11 C1 C2 C3 -132.3(4)
B1 C1 C2 C3 -6.7(4)
C11 C1 C2 C17 52.5(5)
B1 C1 C2 C17 178.1(4)
C17 C2 C3 C23 -5.7(7)
C1 C2 C3 C23 179.3(4)
C17 C2 C3 C4 174.4(4)
C1 C2 C3 C4 -0.5(5)
C2 C3 C4 C29 144.2(4)
C23 C3 C4 C29 -35.6(5)
C2 C3 C4 B1 7.4(5)
C23 C3 C4 B1 -172.4(3)
C5 B1 C4 C29 48.4(6)
C1 B1 C4 C29 -141.5(4)
C5 B1 C4 C3 179.0(4)
C1 B1 C4 C3 -10.9(4)
C1 B1 C5 C6 158.3(4)
C4 B1 C5 C6 -33.3(6)
C1 B1 C5 C10 -19.3(6)
C4 B1 C5 C10 149.1(4)
C10 C5 C6 F1 177.2(4)
B1 C5 C6 F1 -0.5(6)
C10 C5 C6 C7 -1.1(6)
B1 C5 C6 C7 -178.9(4)
F1 C6 C7 F2 0.1(6)
C5 C6 C7 F2 178.5(4)
F1 C6 C7 C8 -178.5(4)
C5 C6 C7 C8 -0.1(6)
F2 C7 C8 F3 1.7(6)
C6 C7 C8 F3 -179.7(4)
F2 C7 C8 C9 -177.9(4)
C6 C7 C8 C9 0.7(6)
F3 C8 C9 F4 -0.2(6)
C7 C8 C9 F4 179.3(4)
F3 C8 C9 C10 -179.6(4)
C7 C8 C9 C10 0.0(6)
F4 C9 C10 F5 1.3(6)
C8 C9 C10 F5 -179.3(4)
F4 C9 C10 C5 179.3(4)
C8 C9 C10 C5 -1.4(6)
C6 C5 C10 F5 179.8(4)
B1 C5 C10 F5 -2.4(6)
C6 C5 C10 C9 1.9(6)
B1 C5 C10 C9 179.7(4)
C2 C1 C11 C12 87.2(4)
B1 C1 C11 C12 -31.3(5)
C2 C1 C11 C16 -89.2(5)
B1 C1 C11 C16 152.2(4)
C16 C11 C12 F6 179.0(4)
C1 C11 C12 F6 2.3(6)
C16 C11 C12 C13 1.6(6)
C1 C11 C12 C13 -175.1(4)
F6 C12 C13 F7 2.9(6)
C11 C12 C13 F7 -179.7(4)
F6 C12 C13 C14 -177.4(4)
C11 C12 C13 C14 0.0(7)
F7 C13 C14 F8 -2.4(6)
C12 C13 C14 F8 178.0(4)
F7 C13 C14 C15 178.0(4)
C12 C13 C14 C15 -1.7(7)
F8 C14 C15 F9 1.7(7)
C13 C14 C15 F9 -178.7(4)
F8 C14 C15 C16 -177.9(4)
C13 C14 C15 C16 1.7(7)
F9 C15 C16 F10 -0.1(6)
C14 C15 C16 F10 179.5(4)
F9 C15 C16 C11 -179.6(4)
C14 C15 C16 C11 0.0(7)
C12 C11 C16 F10 178.9(4)
C1 C11 C16 F10 -4.5(6)
C12 C11 C16 C15 -1.6(6)
C1 C11 C16 C15 175.1(4)
C3 C2 C17 C22 -78.9(6)
C1 C2 C17 C22 95.7(5)
C3 C2 C17 C18 104.7(5)
C1 C2 C17 C18 -80.8(5)
C22 C17 C18 F11 179.9(3)
C2 C17 C18 F11 -3.5(6)
C22 C17 C18 C19 1.2(6)
C2 C17 C18 C19 177.8(4)
F11 C18 C19 F12 0.1(6)
C17 C18 C19 F12 178.8(4)
F11 C18 C19 C20 -179.5(4)
C17 C18 C19 C20 -0.8(7)
F12 C19 C20 F13 0.1(7)
C18 C19 C20 F13 179.8(4)
F12 C19 C20 C21 -179.1(4)
C18 C19 C20 C21 0.6(7)
F13 C20 C21 F14 -0.3(7)
C19 C20 C21 F14 178.9(4)
F13 C20 C21 C22 180.0(4)
C19 C20 C21 C22 -0.8(7)
C18 C17 C22 F15 178.9(3)
C2 C17 C22 F15 2.3(6)
C18 C17 C22 C21 -1.5(6)
C2 C17 C22 C21 -178.1(4)
F14 C21 C22 F15 1.2(6)
C20 C21 C22 F15 -179.1(4)
F14 C21 C22 C17 -178.4(4)
C20 C21 C22 C17 1.3(7)
C2 C3 C23 C24 -54.9(6)
C4 C3 C23 C24 124.9(4)
C2 C3 C23 C28 131.8(5)
C4 C3 C23 C28 -48.4(5)
C28 C23 C24 F16 177.8(4)
C3 C23 C24 F16 4.2(6)
C28 C23 C24 C25 -0.7(6)
C3 C23 C24 C25 -174.4(4)
F16 C24 C25 F17 1.6(6)
C23 C24 C25 F17 -179.8(4)
F16 C24 C25 C26 -177.8(4)
C23 C24 C25 C26 0.7(7)
F17 C25 C26 F18 -0.1(7)
C24 C25 C26 F18 179.4(4)
F17 C25 C26 C27 -179.4(4)
C24 C25 C26 C27 0.1(7)
F18 C26 C27 F19 1.0(7)
C25 C26 C27 F19 -179.7(4)
F18 C26 C27 C28 179.8(4)
C25 C26 C27 C28 -0.9(7)
F19 C27 C28 F20 0.7(6)
C26 C27 C28 F20 -178.1(4)
F19 C27 C28 C23 179.7(4)
C26 C27 C28 C23 0.9(7)
C24 C23 C28 F20 178.9(4)
C3 C23 C28 F20 -7.3(6)
C24 C23 C28 C27 -0.1(6)
C3 C23 C28 C27 173.8(4)
C3 C4 C29 C30 -52.8(5)
B1 C4 C29 C30 73.3(5)
C3 C4 C29 C34 125.9(4)
B1 C4 C29 C34 -107.9(5)
C34 C29 C30 F21 -179.9(4)
C4 C29 C30 F21 -1.0(6)
C34 C29 C30 C31 0.1(6)
C4 C29 C30 C31 178.9(4)
F21 C30 C31 F22 -0.5(6)
C29 C30 C31 F22 179.5(4)
F21 C30 C31 C32 179.1(4)
C29 C30 C31 C32 -0.9(7)
F22 C31 C32 F23 1.3(7)
C30 C31 C32 F23 -178.3(4)
F22 C31 C32 C33 -179.2(4)
C30 C31 C32 C33 1.3(7)
F23 C32 C33 F24 -2.9(6)
C31 C32 C33 F24 177.6(4)
F23 C32 C33 C34 178.7(4)
C31 C32 C33 C34 -0.9(7)
C30 C29 C34 F25 -178.4(4)
C4 C29 C34 F25 2.8(6)
C30 C29 C34 C33 0.3(6)
C4 C29 C34 C33 -178.5(4)
F24 C33 C34 F25 0.3(6)
C32 C33 C34 F25 178.8(4)
F24 C33 C34 C29 -178.4(4)
C32 C33 C34 C29 0.1(7)
